data_7207887
loop_
_publ_author_name
'Fu, Ruibiao'
'Hu, Shengmin'
'Wu, Xintao'

_publ_section_title
;
 Syntheses, crystal structures, thermal stabilities and luminescence of
 two metal phosphonates
;
_journal_issue 10
_journal_name_full CrystEngComm
_journal_page_first 3478
_journal_paper_doi 10.1039/c2ce25279a
_journal_volume 14
_journal_year 2012
_chemical_formula_sum 'C18 H26 N4 O13 P2 Pb3'
_chemical_formula_weight 1189.94
_chemical_name_systematic
;
?
;
_space_group_IT_number 2
_symmetry_cell_setting triclinic
_symmetry_space_group_name_Hall '-P 1'
_symmetry_space_group_name_H-M 'P -1'
_atom_sites_solution_hydrogens geom
_atom_sites_solution_primary direct
_atom_sites_solution_secondary difmap
_audit_creation_method SHELXL-97
_cell_angle_alpha 88.893(6)
_cell_angle_beta 74.348(5)
_cell_angle_gamma 84.146(5)
_cell_formula_units_Z 2
_cell_length_a 8.9939(2)
_cell_length_b 10.8591(5)
_cell_length_c 14.3633(3)
_cell_measurement_reflns_used 3507
_cell_measurement_temperature 293(2)
_cell_measurement_theta_max 27.5011
_cell_measurement_theta_min 2.3638
_cell_volume 1343.69(8)
_computing_cell_refinement 'Bruker XSCANS'
_computing_data_collection 'Bruker XSCANS'
_computing_data_reduction 'Bruker SHELXTL'
_computing_molecular_graphics 'Bruker SHELXTL'
_computing_publication_material 'Bruker SHELXTL'
_computing_structure_refinement 'SHELXL-97 (Sheldrick, 1997)'
_computing_structure_solution 'SHELXS-97 (Sheldrick, 1990)'
_diffrn_ambient_temperature 293(2)
_diffrn_measured_fraction_theta_full 0.991
_diffrn_measured_fraction_theta_max 0.991
_diffrn_measurement_device_type 'Bruker P4'
_diffrn_measurement_method '\w scans'
_diffrn_radiation_monochromator graphite
_diffrn_radiation_source 'fine-focus sealed tube'
_diffrn_radiation_type MoK\a
_diffrn_radiation_wavelength 0.71073
_diffrn_reflns_av_R_equivalents 0.0342
_diffrn_reflns_av_sigmaI/netI 0.0411
_diffrn_reflns_limit_h_max 11
_diffrn_reflns_limit_h_min -11
_diffrn_reflns_limit_k_max 14
_diffrn_reflns_limit_k_min -14
_diffrn_reflns_limit_l_max 18
_diffrn_reflns_limit_l_min -18
_diffrn_reflns_number 16630
_diffrn_reflns_theta_full 27.50
_diffrn_reflns_theta_max 27.50
_diffrn_reflns_theta_min 2.36
_exptl_absorpt_coefficient_mu 18.940
_exptl_absorpt_correction_T_max 1.0000
_exptl_absorpt_correction_T_min 0.5036
_exptl_absorpt_correction_type multi-scan
_exptl_crystal_colour colorless
_exptl_crystal_density_diffrn 2.941
_exptl_crystal_density_method 'not measured'
_exptl_crystal_description needle
_exptl_crystal_F_000 1084
_exptl_crystal_size_max 0.3000
_exptl_crystal_size_mid 0.0500
_exptl_crystal_size_min 0.0500
_refine_diff_density_max 1.407
_refine_diff_density_min -1.329
_refine_diff_density_rms 0.190
_refine_ls_extinction_method none
_refine_ls_goodness_of_fit_ref 1.054
_refine_ls_hydrogen_treatment mixed
_refine_ls_matrix_type full
_refine_ls_number_parameters 385
_refine_ls_number_reflns 6131
_refine_ls_number_restraints 9
_refine_ls_restrained_S_all 1.054
_refine_ls_R_factor_all 0.0331
_refine_ls_R_factor_gt 0.0268
_refine_ls_shift/su_max 0.001
_refine_ls_shift/su_mean 0.000
_refine_ls_structure_factor_coef Fsqd
_refine_ls_weighting_details 'calc w=1/[\s^2^(Fo^2^)+(0.0178P)^2^+0.0000P] where P=(Fo^2^+2Fc^2^)/3'
_refine_ls_weighting_scheme calc
_refine_ls_wR_factor_gt 0.0484
_refine_ls_wR_factor_ref 0.0507
_reflns_number_gt 5464
_reflns_number_total 6131
_reflns_threshold_expression >2sigma(I)
_cod_data_source_file c2ce25279a.txt
_cod_data_source_block f2
_cod_depositor_comments
;
The following automatic conversions were performed:

'_exptl_absorpt_correction_type' value 'Multi-scan' changed to
'multi-scan' according to
/home/saulius/struct/CIF-dictionaries/cif_core.dic dictionary named
'cif_core.dic' version 2.4.1 from 2010-06-29.

Automatic conversion script
Id: cif_fix_values 1715 2011-07-08 13:25:40Z adriana 
;
_cod_original_cell_volume 1343.69(7)
_cod_original_sg_symbol_H-M p-1
_cod_database_code 7207887

loop_
_symmetry_equiv_pos_as_xyz
'x, y, z'
'-x, -y, -z'

loop_
_atom_site_label
_atom_site_type_symbol
_atom_site_fract_x
_atom_site_fract_y
_atom_site_fract_z
_atom_site_U_iso_or_equiv
_atom_site_adp_type
_atom_site_occupancy
_atom_site_symmetry_multiplicity
_atom_site_calc_flag
_atom_site_refinement_flags
Pb1 Pb -0.28419(2) 0.426682(17) 0.024468(14) 0.01799(5) Uani 1 1 d .
Pb2 Pb 0.17816(2) 0.203194(16) -0.076425(14) 0.01816(5) Uani 1 1 d .
Pb3 Pb 0.28022(2) -0.068010(16) 0.076155(14) 0.01904(6) Uani 1 1 d .
P1 P -0.10759(13) 0.13231(11) 0.10102(9) 0.0135(3) Uani 1 1 d .
P2 P 0.38349(13) 0.23295(11) 0.08383(9) 0.0148(3) Uani 1 1 d .
O1 O -0.0945(4) 0.2221(3) 0.0152(2) 0.0197(8) Uani 1 1 d .
O2 O -0.1956(4) 0.0246(3) 0.0900(2) 0.0187(7) Uani 1 1 d .
O3 O 0.0534(4) 0.0971(3) 0.1141(3) 0.0234(8) Uani 1 1 d .
O4 O -0.1217(4) 0.5636(3) 0.0994(3) 0.0318(10) Uani 1 1 d .
O5 O 0.0610(4) 0.5697(3) 0.1760(3) 0.0290(9) Uani 1 1 d .
O6 O 0.5414(4) 0.2729(3) 0.0816(3) 0.0271(9) Uani 1 1 d .
O7 O 0.2754(4) 0.3315(3) 0.0524(2) 0.0209(8) Uani 1 1 d .
O8 O 0.4037(4) 0.1142(3) 0.0223(3) 0.0217(8) Uani 1 1 d .
O9 O 0.4252(5) -0.1946(3) 0.1886(3) 0.0368(10) Uani 1 1 d .
O10 O 0.6020(5) -0.1751(4) 0.2667(4) 0.0520(13) Uani 1 1 d .
O11 O -0.5265(4) 0.5640(3) 0.1165(3) 0.0253(8) Uani 1 1 d D
H1 H -0.528(7) 0.647(2) 0.136(4) 0.07(2) Uiso 1 1 d D
H2 H -0.593(5) 0.525(4) 0.167(3) 0.037(17) Uiso 1 1 d D
O12 O 0.0067(5) 0.1837(4) -0.2004(3) 0.0311(9) Uani 1 1 d D
H3 H -0.033(7) 0.268(3) -0.190(4) 0.07(2) Uiso 1 1 d D
H4 H 0.063(6) 0.179(5) -0.2677(19) 0.07(2) Uiso 1 1 d D
O13 O 0.7299(5) 0.5274(4) 0.7301(3) 0.0346(10) Uani 1 1 d D
H5 H 0.739(6) 0.474(5) 0.677(3) 0.06(2) Uiso 1 1 d D
H6 H 0.814(5) 0.502(5) 0.756(4) 0.06(2) Uiso 1 1 d D
N1 N -0.2244(4) 0.3555(3) 0.1961(3) 0.0136(8) Uani 1 1 d .
N2 N -0.2900(6) 0.4156(5) 0.5598(4) 0.0455(14) Uani 1 1 d .
N3 N 0.3043(4) 0.0523(3) 0.2259(3) 0.0150(8) Uani 1 1 d .
N4 N 0.1362(6) 0.1604(5) 0.5950(4) 0.0433(14) Uani 1 1 d .
C1 C -0.2294(5) 0.2200(4) 0.2076(3) 0.0160(10) Uani 1 1 d .
H7 H -0.3358 0.2008 0.2189 0.019 Uiso 1 1 calc R
H8 H -0.1945 0.1939 0.2638 0.019 Uiso 1 1 calc R
C2 C -0.0437(5) 0.5175(4) 0.1548(4) 0.0192(11) Uani 1 1 d .
C3 C -0.0701(5) 0.3896(4) 0.1931(4) 0.0158(10) Uani 1 1 d .
H9 H 0.0075 0.3305 0.1527 0.019 Uiso 1 1 calc R
H10 H -0.0564 0.3847 0.2578 0.019 Uiso 1 1 calc R
C4 C -0.3495(5) 0.4258(5) 0.2716(4) 0.0204(11) Uani 1 1 d .
H11 H -0.4473 0.3939 0.2738 0.024 Uiso 1 1 calc R
H12 H -0.3575 0.5117 0.2521 0.024 Uiso 1 1 calc R
C5 C -0.3277(5) 0.4213(5) 0.3726(4) 0.0220(11) Uani 1 1 d .
C6 C -0.2465(7) 0.5062(6) 0.4027(4) 0.0385(15) Uani 1 1 d .
H13 H -0.2037 0.5677 0.3612 0.046 Uiso 1 1 calc R
C7 C -0.2295(7) 0.4989(7) 0.4951(5) 0.0484(18) Uani 1 1 d .
H14 H -0.1720 0.5558 0.5135 0.058 Uiso 1 1 calc R
C8 C -0.3912(7) 0.3352(5) 0.4398(4) 0.0349(14) Uani 1 1 d .
H15 H -0.4471 0.2757 0.4232 0.042 Uiso 1 1 calc R
C9 C -0.3714(8) 0.3379(6) 0.5316(5) 0.0461(17) Uani 1 1 d .
H16 H -0.4188 0.2810 0.5762 0.055 Uiso 1 1 calc R
C10 C 0.2903(6) 0.1878(4) 0.2080(4) 0.0191(11) Uani 1 1 d .
H17 H 0.3356 0.2286 0.2517 0.023 Uiso 1 1 calc R
H18 H 0.1811 0.2178 0.2235 0.023 Uiso 1 1 calc R
C11 C 0.4967(6) -0.1329(5) 0.2323(4) 0.0262(13) Uani 1 1 d .
C12 C 0.4605(5) 0.0083(4) 0.2357(4) 0.0216(11) Uani 1 1 d .
H19 H 0.4702 0.0388 0.2966 0.026 Uiso 1 1 calc R
H20 H 0.5374 0.0437 0.1842 0.026 Uiso 1 1 calc R
C13 C 0.1799(5) 0.0167(5) 0.3094(4) 0.0206(11) Uani 1 1 d .
H21 H 0.1913 -0.0728 0.3141 0.025 Uiso 1 1 calc R
H22 H 0.0813 0.0399 0.2952 0.025 Uiso 1 1 calc R
C14 C 0.1708(6) 0.0697(5) 0.4067(4) 0.0225(11) Uani 1 1 d .
C15 C 0.2647(6) 0.0220(5) 0.4643(4) 0.0351(15) Uani 1 1 d .
H23 H 0.3417 -0.0423 0.4410 0.042 Uiso 1 1 calc R
C16 C 0.2443(7) 0.0696(6) 0.5560(5) 0.0448(17) Uani 1 1 d .
H24 H 0.3098 0.0361 0.5923 0.054 Uiso 1 1 calc R
C17 C 0.0605(6) 0.1657(5) 0.4475(4) 0.0319(14) Uani 1 1 d .
H25 H -0.0040 0.2034 0.4121 0.038 Uiso 1 1 calc R
C18 C 0.0460(7) 0.2056(6) 0.5400(4) 0.0397(15) Uani 1 1 d .
H26 H -0.0320 0.2682 0.5660 0.048 Uiso 1 1 calc R

loop_
_atom_site_aniso_label
_atom_site_aniso_U_11
_atom_site_aniso_U_22
_atom_site_aniso_U_33
_atom_site_aniso_U_23
_atom_site_aniso_U_13
_atom_site_aniso_U_12
Pb1 0.01728(10) 0.01771(10) 0.01894(11) -0.00257(8) -0.00421(8) -0.00289(7)
Pb2 0.01744(10) 0.01342(10) 0.02243(11) -0.00024(8) -0.00345(8) -0.00121(7)
Pb3 0.02643(11) 0.01301(10) 0.01892(11) -0.00080(8) -0.00788(8) -0.00279(7)
P1 0.0153(6) 0.0104(6) 0.0137(7) -0.0027(5) -0.0020(5) -0.0012(5)
P2 0.0136(6) 0.0122(6) 0.0183(7) -0.0010(5) -0.0038(5) -0.0014(5)
O1 0.0223(18) 0.0210(19) 0.0138(19) 0.0013(15) -0.0006(15) -0.0036(14)
O2 0.0221(18) 0.0113(17) 0.023(2) -0.0043(14) -0.0052(15) -0.0051(13)
O3 0.0200(18) 0.0197(19) 0.032(2) -0.0099(16) -0.0103(16) 0.0040(14)
O4 0.045(2) 0.0167(19) 0.043(3) 0.0089(18) -0.026(2) -0.0106(16)
O5 0.029(2) 0.0173(19) 0.046(3) -0.0003(17) -0.0187(19) -0.0082(15)
O6 0.0210(18) 0.025(2) 0.038(2) 0.0077(17) -0.0102(17) -0.0095(15)
O7 0.0194(17) 0.0216(19) 0.020(2) 0.0007(15) -0.0047(15) 0.0046(14)
O8 0.0238(18) 0.0135(18) 0.023(2) -0.0033(15) 0.0023(16) -0.0041(14)
O9 0.058(3) 0.019(2) 0.038(3) -0.0060(18) -0.026(2) 0.0070(18)
O10 0.049(3) 0.043(3) 0.071(4) 0.016(2) -0.033(3) 0.005(2)
O11 0.031(2) 0.019(2) 0.023(2) -0.0023(16) -0.0012(17) -0.0042(16)
O12 0.045(2) 0.024(2) 0.024(2) -0.0064(17) -0.0084(19) 0.0012(18)
O13 0.040(2) 0.040(3) 0.026(2) -0.001(2) -0.015(2) 0.0010(19)
N1 0.0130(19) 0.0104(19) 0.017(2) -0.0022(16) -0.0027(17) -0.0002(15)
N2 0.053(3) 0.061(4) 0.023(3) -0.010(3) -0.015(3) 0.006(3)
N3 0.016(2) 0.013(2) 0.015(2) -0.0016(16) -0.0033(17) -0.0013(15)
N4 0.045(3) 0.061(4) 0.024(3) -0.012(3) -0.007(3) -0.005(3)
C1 0.022(2) 0.010(2) 0.014(3) -0.0006(19) -0.002(2) -0.0030(18)
C2 0.020(3) 0.017(3) 0.022(3) -0.006(2) -0.008(2) 0.000(2)
C3 0.011(2) 0.015(2) 0.022(3) -0.004(2) -0.005(2) -0.0028(18)
C4 0.018(2) 0.024(3) 0.017(3) -0.008(2) -0.003(2) 0.005(2)
C5 0.020(3) 0.022(3) 0.021(3) -0.008(2) -0.003(2) 0.006(2)
C6 0.045(4) 0.043(4) 0.026(4) -0.004(3) -0.005(3) -0.012(3)
C7 0.048(4) 0.069(5) 0.032(4) -0.014(4) -0.014(3) -0.011(4)
C8 0.041(3) 0.032(3) 0.028(4) -0.004(3) -0.004(3) -0.003(3)
C9 0.066(5) 0.042(4) 0.024(4) 0.002(3) -0.004(3) 0.003(3)
C10 0.026(3) 0.014(3) 0.016(3) 0.002(2) -0.004(2) -0.003(2)
C11 0.020(3) 0.032(3) 0.019(3) 0.002(2) 0.004(2) 0.011(2)
C12 0.019(3) 0.024(3) 0.021(3) 0.003(2) -0.004(2) -0.002(2)
C13 0.021(3) 0.020(3) 0.018(3) -0.001(2) 0.001(2) -0.004(2)
C14 0.025(3) 0.025(3) 0.015(3) 0.000(2) 0.002(2) -0.008(2)
C15 0.035(3) 0.040(4) 0.026(3) 0.001(3) -0.005(3) 0.011(3)
C16 0.044(4) 0.066(5) 0.026(4) 0.001(3) -0.016(3) 0.005(3)
C17 0.031(3) 0.038(3) 0.025(3) 0.000(3) -0.005(3) 0.001(3)
C18 0.038(4) 0.042(4) 0.030(4) -0.011(3) 0.004(3) 0.003(3)

loop_
_atom_type_symbol
_atom_type_description
_atom_type_scat_dispersion_real
_atom_type_scat_dispersion_imag
_atom_type_scat_source
C C 0.0033 0.0016 'International Tables Vol C Tables 4.2.6.8 and 6.1.1.4'
H H 0.0000 0.0000 'International Tables Vol C Tables 4.2.6.8 and 6.1.1.4'
N N 0.0061 0.0033 'International Tables Vol C Tables 4.2.6.8 and 6.1.1.4'
O O 0.0106 0.0060 'International Tables Vol C Tables 4.2.6.8 and 6.1.1.4'
P P 0.1023 0.0942 'International Tables Vol C Tables 4.2.6.8 and 6.1.1.4'
Pb Pb -3.3944 10.1111 'International Tables Vol C Tables 4.2.6.8 and 6.1.1.4'

loop_
_geom_angle_atom_site_label_1
_geom_angle_atom_site_label_2
_geom_angle_atom_site_label_3
_geom_angle
_geom_angle_site_symmetry_1
_geom_angle_site_symmetry_3
O6 Pb1 O11 79.83(12) 1_455 .
O6 Pb1 O4 136.28(12) 1_455 .
O11 Pb1 O4 87.42(12) . .
O6 Pb1 O1 77.24(10) 1_455 .
O11 Pb1 O1 149.32(11) . .
O4 Pb1 O1 95.23(10) . .
O6 Pb1 N1 76.88(11) 1_455 .
O11 Pb1 N1 90.17(11) . .
O4 Pb1 N1 61.40(11) . .
O1 Pb1 N1 64.99(10) . .
O1 Pb2 O2 93.87(11) . 2
O1 Pb2 O4 82.76(11) . 2_565
O2 Pb2 O4 164.04(11) 2 2_565
O1 Pb2 O12 71.85(12) . .
O2 Pb2 O12 80.35(11) 2 .
O4 Pb2 O12 83.79(11) 2_565 .
O1 Pb2 O7 95.41(11) . .
O2 Pb2 O7 125.92(10) 2 .
O4 Pb2 O7 70.01(10) 2_565 .
O12 Pb2 O7 152.31(10) . .
O8 Pb3 O3 78.15(11) . .
O8 Pb3 N3 71.06(12) . .
O3 Pb3 N3 74.34(11) . .
O8 Pb3 O9 109.85(12) . .
O3 Pb3 O9 131.39(12) . .
N3 Pb3 O9 64.57(11) . .
O8 Pb3 O2 79.48(11) . 2
O3 Pb3 O2 73.15(10) . 2
N3 Pb3 O2 139.70(10) . 2
O9 Pb3 O2 154.38(11) . 2
O2 P1 O3 115.12(18) . .
O2 P1 O1 111.34(19) . .
O3 P1 O1 108.85(19) . .
O2 P1 C1 105.7(2) . .
O3 P1 C1 109.8(2) . .
O1 P1 C1 105.63(19) . .
O7 P2 O6 114.6(2) . .
O7 P2 O8 110.1(2) . .
O6 P2 O8 109.9(2) . .
O7 P2 C10 108.5(2) . .
O6 P2 C10 108.0(2) . .
O8 P2 C10 105.2(2) . .
P1 O1 Pb2 106.57(16) . .
P1 O1 Pb1 122.32(18) . .
Pb2 O1 Pb1 123.81(13) . .
P1 O2 Pb2 144.20(18) . 2
P1 O2 Pb3 105.21(16) . 2
Pb2 O2 Pb3 94.86(11) 2 2
P1 O3 Pb3 143.5(2) . .
C2 O4 Pb2 124.0(3) . 2_565
C2 O4 Pb1 121.0(3) . .
Pb2 O4 Pb1 114.01(12) 2_565 .
P2 O6 Pb1 144.5(2) . 1_655
P2 O7 Pb2 101.29(17) . .
P2 O8 Pb3 124.65(19) . .
C11 O9 Pb3 115.8(3) . .
C3 N1 C1 110.5(3) . .
C3 N1 C4 112.5(4) . .
C1 N1 C4 111.8(4) . .
C3 N1 Pb1 107.4(3) . .
C1 N1 Pb1 109.6(3) . .
C4 N1 Pb1 104.7(3) . .
C9 N2 C7 116.1(6) . .
C13 N3 C12 112.0(4) . .
C13 N3 C10 112.1(4) . .
C12 N3 C10 111.2(4) . .
C13 N3 Pb3 106.7(3) . .
C12 N3 Pb3 104.5(3) . .
C10 N3 Pb3 110.0(3) . .
C16 N4 C18 116.0(5) . .
N1 C1 P1 112.6(3) . .
O5 C2 O4 123.7(5) . .
O5 C2 C3 117.7(4) . .
O4 C2 C3 118.6(4) . .
N1 C3 C2 113.1(4) . .
N1 C4 C5 115.5(4) . .
C6 C5 C8 116.6(5) . .
C6 C5 C4 121.1(5) . .
C8 C5 C4 122.3(5) . .
C5 C6 C7 119.2(6) . .
N2 C7 C6 124.2(6) . .
C9 C8 C5 119.8(6) . .
N2 C9 C8 124.0(6) . .
N3 C10 P2 114.7(3) . .
O10 C11 O9 125.4(5) . .
O10 C11 C12 116.5(5) . .
O9 C11 C12 117.9(4) . .
N3 C12 C11 114.4(4) . .
N3 C13 C14 117.8(4) . .
C17 C14 C15 115.5(5) . .
C17 C14 C13 121.4(5) . .
C15 C14 C13 123.1(5) . .
C16 C15 C14 120.5(5) . .
N4 C16 C15 123.5(5) . .
C18 C17 C14 120.2(5) . .
N4 C18 C17 124.3(6) . .

loop_
_geom_bond_atom_site_label_1
_geom_bond_atom_site_label_2
_geom_bond_distance
_geom_bond_site_symmetry_2
Pb1 O6 2.389(3) 1_455
Pb1 O11 2.565(3) .
Pb1 O4 2.619(3) .
Pb1 O1 2.642(3) .
Pb1 N1 2.743(4) .
Pb2 O1 2.440(3) .
Pb2 O2 2.471(3) 2
Pb2 O4 2.565(3) 2_565
Pb2 O12 2.676(4) .
Pb2 O7 2.711(3) .
Pb3 O8 2.381(3) .
Pb3 O3 2.523(3) .
Pb3 N3 2.608(4) .
Pb3 O9 2.624(4) .
Pb3 O2 2.713(3) 2
P1 O2 1.511(3) .
P1 O3 1.519(3) .
P1 O1 1.543(3) .
P1 C1 1.840(5) .
P2 O7 1.517(3) .
P2 O6 1.519(3) .
P2 O8 1.545(4) .
P2 C10 1.835(5) .
O2 Pb2 2.471(3) 2
O2 Pb3 2.713(3) 2
O4 C2 1.261(6) .
O4 Pb2 2.565(3) 2_565
O5 C2 1.253(6) .
O6 Pb1 2.389(3) 1_655
O9 C11 1.256(7) .
O10 C11 1.228(6) .
N1 C3 1.463(5) .
N1 C1 1.481(5) .
N1 C4 1.491(6) .
N2 C9 1.308(8) .
N2 C7 1.332(9) .
N3 C13 1.479(6) .
N3 C12 1.479(5) .
N3 C10 1.487(6) .
N4 C16 1.328(8) .
N4 C18 1.331(7) .
C2 C3 1.501(6) .
C4 C5 1.515(7) .
C5 C6 1.376(8) .
C5 C8 1.382(8) .
C6 C7 1.376(8) .
C8 C9 1.378(8) .
C11 C12 1.534(7) .
C13 C14 1.501(7) .
C14 C17 1.383(7) .
C14 C15 1.392(7) .
C15 C16 1.382(8) .
C17 C18 1.374(8) .

loop_
_geom_hbond_atom_site_label_D
_geom_hbond_atom_site_label_H
_geom_hbond_atom_site_label_A
_geom_hbond_distance_DH
_geom_hbond_distance_HA
_geom_hbond_distance_DA
_geom_hbond_angle_DHA
_geom_hbond_site_symmetry_A
O11 H1 O9 0.942(19) 1.86(3) 2.786(5) 168(5) 1_465
O11 H2 O13 0.936(19) 1.77(2) 2.702(6) 172(5) 2_566
O12 H3 O5 0.946(19) 1.76(3) 2.693(5) 167(6) 2_565
O12 H4 N4 0.963(19) 1.91(2) 2.860(6) 168(6) 1_554
O13 H5 N2 0.948(19) 1.90(2) 2.808(7) 160(5) 1_655
O13 H6 O5 0.945(19) 1.79(2) 2.716(5) 165(6) 2_666
